data_7705121
loop_
_publ_author_name
'Houlihan, Joanna C. C.'
'Moratti, Stephen C.'
'Hanton, Lyall R.'

_publ_section_title
;
 Formation of a robust, double-walled LiMOF from an L-shaped
 di-substituted N-heterocyclic adamantane-based ligand.
;
_journal_issue 34
_journal_name_full 'Dalton transactions (Cambridge, England : 2003)'
_journal_page_first 12009
_journal_page_last 12017
_journal_paper_doi 10.1039/d0dt02437f
_journal_volume 49
_journal_year 2020
_chemical_formula_sum 'C17 H19 N O4'
_chemical_formula_weight 301.33
_space_group_crystal_system monoclinic
_space_group_IT_number 14
_space_group_name_Hall '-P 2ybc'
_space_group_name_H-M_alt 'P 1 21/c 1'
_atom_sites_solution_hydrogens mixed
_audit_creation_method SHELXL-2018/3
_audit_update_record
;
2020-08-03 deposited with the CCDC.	2020-08-12 downloaded from the CCDC.
;
_cell_angle_alpha 90
_cell_angle_beta 94.0620(10)
_cell_angle_gamma 90
_cell_formula_units_Z 4
_cell_length_a 14.9191(2)
_cell_length_b 7.49250(10)
_cell_length_c 13.0292(2)
_cell_measurement_reflns_used 10814
_cell_measurement_temperature 100.01(10)
_cell_measurement_theta_max 72.6670
_cell_measurement_theta_min 5.8490
_cell_volume 1452.76(4)
_computing_cell_refinement 'CrysAlisPro 1.171.39.46e (Rigaku OD, 2018)'
_computing_data_collection 'CrysAlisPro 1.171.39.46e (Rigaku OD, 2018)'
_computing_data_reduction 'CrysAlisPro 1.171.39.46e (Rigaku OD, 2018)'
_computing_molecular_graphics SHELXTL
_computing_publication_material SHELXTL
_computing_structure_refinement 'SHELXL-2018/3 (Sheldrick, 2018)'
_computing_structure_solution 'SHELXT 2014/5 (Sheldrick, 2014)'
_diffrn_ambient_temperature 100.01(10)
_diffrn_detector_area_resol_mean 5.1725
_diffrn_measured_fraction_theta_full 0.997
_diffrn_measured_fraction_theta_max 0.982
_diffrn_measurement_device_type 'SuperNova, Dual, Cu at home/near, Atlas'
_diffrn_measurement_method '\w scans'
_diffrn_radiation_type CuK\a
_diffrn_radiation_wavelength 1.54184
_diffrn_reflns_av_R_equivalents 0.0198
_diffrn_reflns_av_unetI/netI 0.0126
_diffrn_reflns_Laue_measured_fraction_full 0.997
_diffrn_reflns_Laue_measured_fraction_max 0.982
_diffrn_reflns_limit_h_max 18
_diffrn_reflns_limit_h_min -17
_diffrn_reflns_limit_k_max 9
_diffrn_reflns_limit_k_min -9
_diffrn_reflns_limit_l_max 15
_diffrn_reflns_limit_l_min -15
_diffrn_reflns_number 13894
_diffrn_reflns_point_group_measured_fraction_full 0.997
_diffrn_reflns_point_group_measured_fraction_max 0.982
_diffrn_reflns_theta_full 67.684
_diffrn_reflns_theta_max 72.682
_diffrn_reflns_theta_min 5.947
_diffrn_source 'micro-focus sealed X-ray tube'
_exptl_absorpt_coefficient_mu 0.807
_exptl_absorpt_correction_T_max 1.00000
_exptl_absorpt_correction_T_min 0.83576
_exptl_absorpt_correction_type multi-scan
_exptl_absorpt_process_details
;
CrysAlisPro 1.171.39.46e (Rigaku Oxford Diffraction, 2018)
Empirical absorption correction using spherical harmonics,
 implemented in SCALE3 ABSPACK scaling algorithm.
;
_exptl_crystal_colour colourless
_exptl_crystal_density_diffrn 1.378
_exptl_crystal_description rhomboid
_exptl_crystal_F_000 640
_exptl_crystal_size_max 0.447
_exptl_crystal_size_mid 0.176
_exptl_crystal_size_min 0.132
_refine_diff_density_max 0.293
_refine_diff_density_min -0.199
_refine_diff_density_rms 0.040
_refine_ls_extinction_method none
_refine_ls_goodness_of_fit_ref 1.048
_refine_ls_hydrogen_treatment mixed
_refine_ls_matrix_type full
_refine_ls_number_parameters 207
_refine_ls_number_reflns 2851
_refine_ls_number_restraints 0
_refine_ls_restrained_S_all 1.048
_refine_ls_R_factor_all 0.0350
_refine_ls_R_factor_gt 0.0334
_refine_ls_shift/su_max 0.000
_refine_ls_shift/su_mean 0.000
_refine_ls_structure_factor_coef Fsqd
_refine_ls_weighting_details 'w=1/[\s^2^(Fo^2^)+(0.0397P)^2^+0.7180P] where P=(Fo^2^+2Fc^2^)/3'
_refine_ls_weighting_scheme calc
_refine_ls_wR_factor_gt 0.0841
_refine_ls_wR_factor_ref 0.0853
_reflns_Friedel_coverage 0.000
_reflns_number_gt 2695
_reflns_number_total 2851
_reflns_threshold_expression 'I > 2\s(I)'
_cod_data_source_file d0dt02437f2.cif
_cod_data_source_block Compound8
_cod_depositor_comments 'Adding full bibliography for 7705120--7705129.cif.'
_cod_original_sg_symbol_H-M 'P 21/c'
_cod_database_code 7705121
_shelx_shelxl_version_number 2018/3
_shelx_space_group_comment
;
The symmetry employed for this shelxl refinement is uniquely defined
by the following loop, which should always be used as a source of
symmetry information in preference to the above space-group names.
They are only intended as comments.
;
_exptl_absorpt_special_details
;
Empirical correction (ABSPACK) includes:
- Absorption correction using spherical harmonics
- Frame scaling
;

loop_
_space_group_symop_operation_xyz
'x, y, z'
'-x, y+1/2, -z+1/2'
'-x, -y, -z'
'x, -y-1/2, z-1/2'

loop_
_atom_site_label
_atom_site_type_symbol
_atom_site_fract_x
_atom_site_fract_y
_atom_site_fract_z
_atom_site_U_iso_or_equiv
_atom_site_adp_type
_atom_site_occupancy
_atom_site_site_symmetry_order
_atom_site_calc_flag
_atom_site_refinement_flags_posn
_atom_site_refinement_flags_adp
_atom_site_refinement_flags_occupancy
_atom_site_disorder_assembly
_atom_site_disorder_group
C1 C 0.91817(7) -0.02311(15) 0.57899(8) 0.0146(2) Uani 1 1 d . . . . .
C2 C 0.90214(7) 0.17422(15) 0.56478(8) 0.0144(2) Uani 1 1 d . . . . .
C3 C 0.94990(7) 0.29587(15) 0.62738(9) 0.0169(2) Uani 1 1 d . . . . .
H3 H 0.991393 0.257904 0.679455 0.020 Uiso 1 1 calc R U . . .
C4 C 0.93383(8) 0.47589(15) 0.60989(9) 0.0175(2) Uani 1 1 d . . . . .
H4 H 0.966158 0.558611 0.650836 0.021 Uiso 1 1 calc R U . . .
C5 C 0.83893(7) 0.23637(15) 0.48960(8) 0.0148(2) Uani 1 1 d . . . . .
H5 H 0.805995 0.155786 0.447784 0.018 Uiso 1 1 calc R U . . .
C6 C 0.82489(7) 0.41873(15) 0.47683(8) 0.0140(2) Uani 1 1 d . . . . .
C7 C 0.75689(7) 0.49565(14) 0.39606(8) 0.0137(2) Uani 1 1 d . . . . .
C8 C 0.70076(7) 0.34873(15) 0.33917(9) 0.0162(2) Uani 1 1 d . . . . .
H8A H 0.740278 0.268319 0.305406 0.019 Uiso 1 1 calc R U . . .
H8B H 0.669055 0.280122 0.388320 0.019 Uiso 1 1 calc R U . . .
C9 C 0.63277(8) 0.43153(15) 0.25878(9) 0.0178(2) Uani 1 1 d . . . . .
H9 H 0.597682 0.336100 0.223688 0.021 Uiso 1 1 calc R U . . .
C10 C 0.56891(7) 0.55722(15) 0.31159(9) 0.0170(2) Uani 1 1 d . . . . .
H10A H 0.536514 0.491295 0.361275 0.020 Uiso 1 1 calc R U . . .
H10B H 0.525487 0.608040 0.260860 0.020 Uiso 1 1 calc R U . . .
C11 C 0.69164(7) 0.62151(15) 0.44833(8) 0.0139(2) Uani 1 1 d . . . . .
H11A H 0.725501 0.714384 0.485631 0.017 Uiso 1 1 calc R U . . .
H11B H 0.658810 0.554543 0.497177 0.017 Uiso 1 1 calc R U . . .
C12 C 0.68305(8) 0.53559(17) 0.17967(9) 0.0198(3) Uani 1 1 d . . . . .
H12A H 0.640425 0.587910 0.128604 0.024 Uiso 1 1 calc R U . . .
H12B H 0.721967 0.455560 0.144771 0.024 Uiso 1 1 calc R U . . .
C13 C 0.80680(7) 0.60130(15) 0.31564(8) 0.0157(2) Uani 1 1 d . . . . .
H13A H 0.842272 0.695421 0.349692 0.019 Uiso 1 1 calc R U . . .
H13B H 0.847309 0.522269 0.282366 0.019 Uiso 1 1 calc R U . . .
C14 C 0.73916(8) 0.68296(16) 0.23456(9) 0.0174(2) Uani 1 1 d . . . . .
H14 H 0.771648 0.749299 0.184043 0.021 Uiso 1 1 calc R U . . .
C15 C 0.67710(7) 0.81055(15) 0.28793(9) 0.0166(2) Uani 1 1 d . . . . .
H15A H 0.635395 0.866127 0.237092 0.020 Uiso 1 1 calc R U . . .
H15B H 0.712461 0.903920 0.322871 0.020 Uiso 1 1 calc R U . . .
C16 C 0.62464(7) 0.70720(15) 0.36624(8) 0.0148(2) Uani 1 1 d . . . . .
C17 C 0.56601(7) 0.83491(15) 0.42155(8) 0.0154(2) Uani 1 1 d . . . . .
N1 N 0.87374(6) 0.53613(12) 0.53657(7) 0.0153(2) Uani 1 1 d . . . . .
O1 O 0.86728(6) -0.11932(11) 0.51430(6) 0.01932(19) Uani 1 1 d . . . . .
O2 O 0.97230(6) -0.08163(11) 0.64436(7) 0.0215(2) Uani 1 1 d . . . . .
O3 O 0.50900(6) 0.75696(11) 0.48027(7) 0.0221(2) Uani 1 1 d . . . . .
O4 O 0.57247(5) 0.99703(11) 0.41473(6) 0.0203(2) Uani 1 1 d . . . . .
H2 H 0.4788(13) 0.845(3) 0.5136(15) 0.053(5) Uiso 1 1 d . . . . .
H1 H 0.8740(13) -0.249(3) 0.5259(15) 0.058(6) Uiso 1 1 d . . . . .

loop_
_atom_site_aniso_label
_atom_site_aniso_U_11
_atom_site_aniso_U_22
_atom_site_aniso_U_33
_atom_site_aniso_U_23
_atom_site_aniso_U_13
_atom_site_aniso_U_12
C1 0.0145(5) 0.0142(5) 0.0153(5) 0.0009(4) 0.0034(4) 0.0002(4)
C2 0.0139(5) 0.0141(5) 0.0154(5) 0.0003(4) 0.0028(4) 0.0006(4)
C3 0.0157(5) 0.0172(6) 0.0171(6) 0.0009(4) -0.0024(4) 0.0012(4)
C4 0.0173(5) 0.0156(5) 0.0189(6) -0.0022(4) -0.0032(4) -0.0010(4)
C5 0.0151(5) 0.0142(5) 0.0149(5) -0.0012(4) 0.0003(4) -0.0007(4)
C6 0.0135(5) 0.0146(5) 0.0141(5) -0.0005(4) 0.0018(4) -0.0003(4)
C7 0.0134(5) 0.0129(5) 0.0147(5) -0.0004(4) -0.0005(4) 0.0004(4)
C8 0.0167(5) 0.0137(5) 0.0177(6) -0.0017(4) -0.0014(4) 0.0004(4)
C9 0.0182(5) 0.0173(5) 0.0173(6) -0.0035(4) -0.0042(4) 0.0001(4)
C10 0.0147(5) 0.0182(5) 0.0176(6) -0.0013(4) -0.0026(4) 0.0001(4)
C11 0.0141(5) 0.0137(5) 0.0137(5) 0.0005(4) -0.0001(4) 0.0005(4)
C12 0.0214(6) 0.0238(6) 0.0138(5) -0.0015(5) -0.0015(4) 0.0040(5)
C13 0.0154(5) 0.0162(5) 0.0156(5) 0.0000(4) 0.0018(4) 0.0005(4)
C14 0.0192(5) 0.0190(6) 0.0140(5) 0.0024(4) 0.0022(4) 0.0009(4)
C15 0.0180(5) 0.0161(5) 0.0156(5) 0.0027(4) -0.0004(4) 0.0018(4)
C16 0.0141(5) 0.0149(5) 0.0151(5) 0.0003(4) -0.0005(4) 0.0010(4)
C17 0.0133(5) 0.0182(6) 0.0142(5) 0.0009(4) -0.0033(4) 0.0012(4)
N1 0.0156(5) 0.0133(4) 0.0167(5) -0.0005(4) -0.0008(4) 0.0003(3)
O1 0.0230(4) 0.0116(4) 0.0224(4) 0.0001(3) -0.0053(3) 0.0000(3)
O2 0.0239(4) 0.0163(4) 0.0233(4) 0.0016(3) -0.0060(3) 0.0026(3)
O3 0.0225(4) 0.0175(4) 0.0275(5) -0.0004(3) 0.0099(3) 0.0007(3)
O4 0.0224(4) 0.0162(4) 0.0230(4) 0.0007(3) 0.0055(3) 0.0019(3)

loop_
_atom_type_symbol
_atom_type_description
_atom_type_scat_dispersion_real
_atom_type_scat_dispersion_imag
_atom_type_scat_source
C C 0.0181 0.0091 'International Tables Vol C Tables 4.2.6.8 and 6.1.1.4'
H H 0.0000 0.0000 'International Tables Vol C Tables 4.2.6.8 and 6.1.1.4'
N N 0.0311 0.0180 'International Tables Vol C Tables 4.2.6.8 and 6.1.1.4'
O O 0.0492 0.0322 'International Tables Vol C Tables 4.2.6.8 and 6.1.1.4'

loop_
_geom_angle_atom_site_label_1
_geom_angle_atom_site_label_2
_geom_angle_atom_site_label_3
_geom_angle
_geom_angle_site_symmetry_1
_geom_angle_site_symmetry_3
_geom_angle_publ_flag
O2 C1 O1 125.41(10) . . ?
O2 C1 C2 122.19(10) . . ?
O1 C1 C2 112.40(9) . . ?
C3 C2 C5 119.27(10) . . ?
C3 C2 C1 120.15(10) . . ?
C5 C2 C1 120.58(10) . . ?
C4 C3 C2 117.87(10) . . ?
C4 C3 H3 121.1 . . ?
C2 C3 H3 121.1 . . ?
N1 C4 C3 122.94(10) . . ?
N1 C4 H4 118.5 . . ?
C3 C4 H4 118.5 . . ?
C6 C5 C2 120.14(10) . . ?
C6 C5 H5 119.9 . . ?
C2 C5 H5 119.9 . . ?
N1 C6 C5 119.97(10) . . ?
N1 C6 C7 117.20(9) . . ?
C5 C6 C7 122.83(10) . . ?
C6 C7 C8 112.02(9) . . ?
C6 C7 C13 109.45(8) . . ?
C8 C7 C13 108.13(9) . . ?
C6 C7 C11 109.62(8) . . ?
C8 C7 C11 108.04(8) . . ?
C13 C7 C11 109.54(9) . . ?
C9 C8 C7 110.46(9) . . ?
C9 C8 H8A 109.6 . . ?
C7 C8 H8A 109.6 . . ?
C9 C8 H8B 109.6 . . ?
C7 C8 H8B 109.6 . . ?
H8A C8 H8B 108.1 . . ?
C12 C9 C8 109.47(9) . . ?
C12 C9 C10 109.78(9) . . ?
C8 C9 C10 110.04(9) . . ?
C12 C9 H9 109.2 . . ?
C8 C9 H9 109.2 . . ?
C10 C9 H9 109.2 . . ?
C9 C10 C16 108.80(9) . . ?
C9 C10 H10A 109.9 . . ?
C16 C10 H10A 109.9 . . ?
C9 C10 H10B 109.9 . . ?
C16 C10 H10B 109.9 . . ?
H10A C10 H10B 108.3 . . ?
C7 C11 C16 110.10(8) . . ?
C7 C11 H11A 109.6 . . ?
C16 C11 H11A 109.6 . . ?
C7 C11 H11B 109.6 . . ?
C16 C11 H11B 109.6 . . ?
H11A C11 H11B 108.2 . . ?
C9 C12 C14 109.30(9) . . ?
C9 C12 H12A 109.8 . . ?
C14 C12 H12A 109.8 . . ?
C9 C12 H12B 109.8 . . ?
C14 C12 H12B 109.8 . . ?
H12A C12 H12B 108.3 . . ?
C14 C13 C7 110.22(9) . . ?
C14 C13 H13A 109.6 . . ?
C7 C13 H13A 109.6 . . ?
C14 C13 H13B 109.6 . . ?
C7 C13 H13B 109.6 . . ?
H13A C13 H13B 108.1 . . ?
C15 C14 C12 109.51(9) . . ?
C15 C14 C13 108.99(9) . . ?
C12 C14 C13 110.17(9) . . ?
C15 C14 H14 109.4 . . ?
C12 C14 H14 109.4 . . ?
C13 C14 H14 109.4 . . ?
C14 C15 C16 109.83(9) . . ?
C14 C15 H15A 109.7 . . ?
C16 C15 H15A 109.7 . . ?
C14 C15 H15B 109.7 . . ?
C16 C15 H15B 109.7 . . ?
H15A C15 H15B 108.2 . . ?
C17 C16 C15 109.64(9) . . ?
C17 C16 C10 111.70(9) . . ?
C15 C16 C10 110.10(9) . . ?
C17 C16 C11 107.43(9) . . ?
C15 C16 C11 109.42(9) . . ?
C10 C16 C11 108.48(9) . . ?
O4 C17 O3 122.64(10) . . ?
O4 C17 C16 122.86(10) . . ?
O3 C17 C16 114.47(10) . . ?
C4 N1 C6 119.78(10) . . ?
C1 O1 H1 113.3(12) . . ?
C17 O3 H2 108.1(12) . . ?

loop_
_geom_bond_atom_site_label_1
_geom_bond_atom_site_label_2
_geom_bond_distance
_geom_bond_site_symmetry_2
_geom_bond_publ_flag
C1 O2 1.2134(14) . ?
C1 O1 1.3099(14) . ?
C1 C2 1.5071(15) . ?
C2 C3 1.3861(16) . ?
C2 C5 1.3910(15) . ?
C3 C4 1.3860(16) . ?
C3 H3 0.9300 . ?
C4 N1 1.3411(15) . ?
C4 H4 0.9300 . ?
C5 C6 1.3905(16) . ?
C5 H5 0.9300 . ?
C6 N1 1.3530(14) . ?
C6 C7 1.5223(15) . ?
C7 C8 1.5409(15) . ?
C7 C13 1.5459(15) . ?
C7 C11 1.5475(14) . ?
C8 C9 1.5363(15) . ?
C8 H8A 0.9700 . ?
C8 H8B 0.9700 . ?
C9 C12 1.5306(16) . ?
C9 C10 1.5365(15) . ?
C9 H9 0.9800 . ?
C10 C16 1.5418(15) . ?
C10 H10A 0.9700 . ?
C10 H10B 0.9700 . ?
C11 C16 1.5504(14) . ?
C11 H11A 0.9700 . ?
C11 H11B 0.9700 . ?
C12 C14 1.5318(16) . ?
C12 H12A 0.9700 . ?
C12 H12B 0.9700 . ?
C13 C14 1.5355(15) . ?
C13 H13A 0.9700 . ?
C13 H13B 0.9700 . ?
C14 C15 1.5316(15) . ?
C14 H14 0.9800 . ?
C15 C16 1.5383(15) . ?
C15 H15A 0.9700 . ?
C15 H15B 0.9700 . ?
C16 C17 1.5131(15) . ?
C17 O4 1.2223(14) . ?
C17 O3 1.3198(14) . ?
O1 H1 0.99(2) . ?
O3 H2 0.93(2) . ?
